data_7159824
loop_
_publ_author_name
'Liu, Shuai'
'Liu, Xin'
'Zhang, Tian-Shu'
'Bao, Xiaoyu'
'Sheng, Xiaoyu'
'Qi, Zhenjie'
'Jiang, Dongfang'

_publ_section_title
;
 Electro-oxidative intermolecular C<sub>SP<sup>2</sup></sub>-H amination
 of heteroarenes <i>via</i> proton-coupled electron transfer.
;
_journal_issue 13
_journal_name_full 'Organic &amp; biomolecular chemistry'
_journal_page_first 2549
_journal_page_last 2553
_journal_paper_doi 10.1039/d4ob00164h
_journal_volume 22
_journal_year 2024
_chemical_formula_sum 'C27 H23 F3 N2 O6 S'
_chemical_formula_weight 560.53
_space_group_IT_number 33
_space_group_name_Hall 'P 2c -2n'
_space_group_name_H-M_alt 'P n a 21'
_symmetry_cell_setting orthorhombic
_symmetry_space_group_name_H-M 'P n a 21'
_atom_sites_solution_hydrogens geom
_atom_sites_solution_primary direct
_atom_sites_solution_secondary difmap
_audit_creation_method SHELXL-97
_audit_update_record
;
2023-12-19 deposited with the CCDC.	2024-02-28 downloaded from the CCDC.
;
_cell_angle_alpha 90.00
_cell_angle_beta 90.00
_cell_angle_gamma 90.00
_cell_formula_units_Z 4
_cell_length_a 15.0600(14)
_cell_length_b 17.7122(16)
_cell_length_c 9.6717(9)
_cell_measurement_reflns_used 3170
_cell_measurement_temperature 298(2)
_cell_measurement_theta_max 22.182
_cell_measurement_theta_min 2.30
_cell_volume 2579.9(4)
_computing_cell_refinement 'Bruker SMART'
_computing_data_collection 'Bruker SMART'
_computing_data_reduction 'Bruker SAINT'
_computing_molecular_graphics 'Bruker SHELXTL'
_computing_publication_material 'Bruker SHELXTL'
_computing_structure_refinement 'SHELXL-97 (Sheldrick, 1997)'
_computing_structure_solution 'SHELXS-97 (Sheldrick, 1990)'
_diffrn_ambient_temperature 298(2)
_diffrn_measured_fraction_theta_full 1.000
_diffrn_measured_fraction_theta_max 1.000
_diffrn_measurement_device_type 'CCD area detector'
_diffrn_measurement_method 'phi and omega scans'
_diffrn_radiation_monochromator graphite
_diffrn_radiation_source 'fine-focus sealed tube'
_diffrn_radiation_type MoK\a
_diffrn_radiation_wavelength 0.71073
_diffrn_reflns_av_R_equivalents 0.0607
_diffrn_reflns_av_sigmaI/netI 0.0786
_diffrn_reflns_limit_h_max 16
_diffrn_reflns_limit_h_min -17
_diffrn_reflns_limit_k_max 21
_diffrn_reflns_limit_k_min -21
_diffrn_reflns_limit_l_max 8
_diffrn_reflns_limit_l_min -11
_diffrn_reflns_number 12126
_diffrn_reflns_theta_full 25.02
_diffrn_reflns_theta_max 25.02
_diffrn_reflns_theta_min 2.30
_exptl_absorpt_coefficient_mu 0.193
_exptl_absorpt_correction_T_max 0.9624
_exptl_absorpt_correction_T_min 0.9479
_exptl_absorpt_correction_type multi-scan
_exptl_absorpt_process_details sadabs
_exptl_crystal_density_diffrn 1.443
_exptl_crystal_density_meas 0
_exptl_crystal_density_method 'not measured'
_exptl_crystal_F_000 1160
_exptl_crystal_size_max 0.28
_exptl_crystal_size_mid 0.23
_exptl_crystal_size_min 0.20
_refine_diff_density_max 0.336
_refine_diff_density_min -0.314
_refine_diff_density_rms 0.054
_refine_ls_abs_structure_details 'Flack H D (1983), Acta Cryst. A39, 876-881'
_refine_ls_abs_structure_Flack 0.15(15)
_refine_ls_extinction_method none
_refine_ls_goodness_of_fit_ref 1.059
_refine_ls_hydrogen_treatment mixed
_refine_ls_matrix_type full
_refine_ls_number_parameters 354
_refine_ls_number_reflns 4035
_refine_ls_number_restraints 1
_refine_ls_restrained_S_all 1.059
_refine_ls_R_factor_all 0.0863
_refine_ls_R_factor_gt 0.0550
_refine_ls_shift/su_max 0.000
_refine_ls_shift/su_mean 0.000
_refine_ls_structure_factor_coef Fsqd
_refine_ls_weighting_details 'calc w=1/[\s^2^(Fo^2^)+(0.0304P)^2^+2.3404P] where P=(Fo^2^+2Fc^2^)/3'
_refine_ls_weighting_scheme calc
_refine_ls_wR_factor_gt 0.1200
_refine_ls_wR_factor_ref 0.1370
_reflns_number_gt 3028
_reflns_number_total 4035
_reflns_threshold_expression >2sigma(I)
_cod_data_source_file d4ob00164h2.cif
_cod_data_source_block 230920f
_cod_depositor_comments
;
The following automatic conversions were performed:

data item '_symmetry_cell_setting' value 'Orthorhombic' was changed
to 'orthorhombic' in accordance with the
/home/data/users/saulius/crontab/automatic-downloads/rss-feeds/RSC/lib/dictionaries/cif_core.dic
dictionary named 'cif_core.dic' version 2.4.2 last updated on
2011-04-26.

Automatic conversion script
Id: cif_fix_values 8170 2020-07-09 18:12:32Z antanas 

 Adding full bibliography for 7159823--7159824.cif.
;
_cod_original_sg_symbol_H-M Pna2(1)
_cod_database_code 7159824

loop_
_symmetry_equiv_pos_as_xyz
'x, y, z'
'-x, -y, z+1/2'
'x+1/2, -y+1/2, z'
'-x+1/2, y+1/2, z+1/2'

loop_
_atom_site_label
_atom_site_type_symbol
_atom_site_fract_x
_atom_site_fract_y
_atom_site_fract_z
_atom_site_U_iso_or_equiv
_atom_site_adp_type
_atom_site_occupancy
_atom_site_symmetry_multiplicity
_atom_site_calc_flag
_atom_site_refinement_flags
_atom_site_disorder_assembly
_atom_site_disorder_group
F1 F -0.0267(3) 0.4314(2) 0.1642(7) 0.123(2) Uani 1 1 d . . .
F2 F 0.0355(3) 0.4755(3) -0.0110(6) 0.1301(19) Uani 1 1 d . . .
F3 F 0.0936(3) 0.3854(2) 0.0879(7) 0.131(2) Uani 1 1 d . . .
N1 N 0.4082(2) 0.56186(19) 0.2878(4) 0.0355(9) Uani 1 1 d . . .
N2 N 0.2665(2) 0.6248(2) 0.2418(4) 0.0343(9) Uani 1 1 d . . .
O1 O 0.2999(2) 0.4980(2) 0.3986(5) 0.0635(12) Uani 1 1 d . . .
O2 O 0.26271(19) 0.67292(19) 0.4532(4) 0.0466(9) Uani 1 1 d . . .
O3 O 0.13855(18) 0.62747(19) 0.3630(4) 0.0488(10) Uani 1 1 d . . .
O4 O 0.1840(2) 0.51201(18) 0.1461(5) 0.0551(11) Uani 1 1 d . . .
O5 O 0.1469(2) 0.6365(2) 0.0687(4) 0.0568(10) Uani 1 1 d . . .
O6 O 0.2889(2) 0.5769(2) 0.0104(5) 0.0658(12) Uani 1 1 d . . .
S1 S 0.21891(7) 0.59107(7) 0.10274(15) 0.0438(3) Uani 1 1 d . . .
C1 C 0.2141(3) 0.6404(3) 0.3580(5) 0.0364(11) Uani 1 1 d . . .
C2 C 0.3603(3) 0.6259(2) 0.2497(5) 0.0330(11) Uani 1 1 d . . .
C3 C 0.4143(3) 0.6834(2) 0.2225(5) 0.0342(11) Uani 1 1 d . . .
C4 C 0.5018(3) 0.6574(2) 0.2504(5) 0.0329(11) Uani 1 1 d . . .
C5 C 0.4974(3) 0.5820(3) 0.2894(5) 0.0357(11) Uani 1 1 d . . .
C6 C 0.5722(3) 0.5421(3) 0.3256(6) 0.0417(12) Uani 1 1 d . . .
H6 H 0.5688 0.4917 0.3523 0.050 Uiso 1 1 calc R . .
C7 C 0.6513(3) 0.5790(3) 0.3210(6) 0.0483(14) Uani 1 1 d . . .
H7 H 0.7028 0.5529 0.3439 0.058 Uiso 1 1 calc R . .
C8 C 0.6573(3) 0.6534(3) 0.2835(6) 0.0474(14) Uani 1 1 d . . .
H8 H 0.7127 0.6766 0.2820 0.057 Uiso 1 1 calc R . .
C9 C 0.5837(3) 0.6941(3) 0.2484(6) 0.0415(12) Uani 1 1 d . . .
H9 H 0.5881 0.7447 0.2239 0.050 Uiso 1 1 calc R . .
C10 C 0.3697(3) 0.4961(3) 0.3405(6) 0.0405(12) Uani 1 1 d . . .
C11 C 0.4156(3) 0.4253(2) 0.3086(6) 0.0398(12) Uani 1 1 d . . .
C12 C 0.4118(3) 0.3677(3) 0.4052(7) 0.0497(14) Uani 1 1 d . . .
H12 H 0.3840 0.3753 0.4899 0.060 Uiso 1 1 calc R . .
C13 C 0.4494(4) 0.3000(3) 0.3744(9) 0.0662(19) Uani 1 1 d . . .
H13 H 0.4484 0.2615 0.4400 0.079 Uiso 1 1 calc R . .
C14 C 0.4880(4) 0.2874(3) 0.2507(9) 0.0685(18) Uani 1 1 d . . .
H14 H 0.5137 0.2408 0.2317 0.082 Uiso 1 1 calc R . .
C15 C 0.4893(4) 0.3432(3) 0.1535(8) 0.0689(18) Uani 1 1 d . . .
H15 H 0.5146 0.3340 0.0674 0.083 Uiso 1 1 calc R . .
C16 C 0.4535(4) 0.4127(3) 0.1816(6) 0.0549(14) Uani 1 1 d . . .
H16 H 0.4550 0.4508 0.1155 0.066 Uiso 1 1 calc R . .
C17 C 0.3896(3) 0.7588(2) 0.1726(6) 0.0348(11) Uani 1 1 d . . .
C18 C 0.3468(3) 0.7678(3) 0.0495(6) 0.0457(13) Uani 1 1 d . . .
H18 H 0.3325 0.7257 -0.0034 0.055 Uiso 1 1 calc R . .
C19 C 0.3244(3) 0.8386(3) 0.0029(6) 0.0518(14) Uani 1 1 d . . .
H19 H 0.2953 0.8443 -0.0812 0.062 Uiso 1 1 calc R . .
C20 C 0.3448(3) 0.9000(3) 0.0797(7) 0.0533(15) Uani 1 1 d . . .
H20 H 0.3299 0.9479 0.0483 0.064 Uiso 1 1 calc R . .
C21 C 0.3870(3) 0.8916(3) 0.2024(7) 0.0525(16) Uani 1 1 d . . .
H21 H 0.4000 0.9338 0.2558 0.063 Uiso 1 1 calc R . .
C22 C 0.4109(3) 0.8207(3) 0.2490(6) 0.0452(13) Uani 1 1 d . . .
H22 H 0.4413 0.8153 0.3321 0.054 Uiso 1 1 calc R . .
C23 C 0.2184(4) 0.6897(4) 0.5842(7) 0.0665(17) Uani 1 1 d . . .
H23 H 0.1542 0.6938 0.5695 0.080 Uiso 1 1 calc R . .
C24 C 0.2543(4) 0.7630(4) 0.6306(8) 0.092(3) Uani 1 1 d . . .
H24A H 0.3176 0.7593 0.6401 0.138 Uiso 1 1 calc R . .
H24B H 0.2285 0.7761 0.7180 0.138 Uiso 1 1 calc R . .
H24C H 0.2401 0.8011 0.5636 0.138 Uiso 1 1 calc R . .
C25 C 0.2373(6) 0.6280(5) 0.6800(9) 0.115(3) Uani 1 1 d . . .
H25A H 0.2151 0.5816 0.6424 0.172 Uiso 1 1 calc R . .
H25B H 0.2089 0.6379 0.7670 0.172 Uiso 1 1 calc R . .
H25C H 0.3003 0.6241 0.6935 0.172 Uiso 1 1 calc R . .
C26 C 0.0980(4) 0.5008(3) 0.1975(7) 0.0672(18) Uani 1 1 d . . .
H26A H 0.0657 0.5482 0.1961 0.081 Uiso 1 1 calc R . .
H26B H 0.1012 0.4835 0.2925 0.081 Uiso 1 1 calc R . .
C27 C 0.0516(4) 0.4455(4) 0.1144(10) 0.077(2) Uani 1 1 d . . .

loop_
_atom_site_aniso_label
_atom_site_aniso_U_11
_atom_site_aniso_U_22
_atom_site_aniso_U_33
_atom_site_aniso_U_23
_atom_site_aniso_U_13
_atom_site_aniso_U_12
F1 0.084(3) 0.089(3) 0.196(6) -0.046(3) 0.023(3) -0.042(2)
F2 0.127(4) 0.160(5) 0.103(4) -0.030(4) -0.045(3) -0.004(3)
F3 0.099(3) 0.062(2) 0.230(7) -0.061(4) 0.000(4) 0.002(2)
N1 0.0305(19) 0.0298(19) 0.046(3) 0.0062(18) 0.0042(17) 0.0013(15)
N2 0.0315(19) 0.035(2) 0.036(2) -0.0048(18) -0.0009(19) -0.0014(16)
O1 0.047(2) 0.058(2) 0.085(3) 0.024(2) 0.025(2) 0.0021(17)
O2 0.0289(16) 0.065(2) 0.046(2) -0.0127(19) 0.0014(16) -0.0059(15)
O3 0.0235(17) 0.062(2) 0.061(3) -0.012(2) 0.0056(16) -0.0072(14)
O4 0.0438(19) 0.0392(19) 0.082(3) -0.0079(19) -0.0065(19) -0.0054(14)
O5 0.054(2) 0.058(2) 0.058(3) -0.005(2) -0.0131(19) 0.0099(17)
O6 0.047(2) 0.093(3) 0.057(3) -0.020(2) 0.0169(19) 0.0018(19)
S1 0.0399(6) 0.0432(6) 0.0483(8) -0.0070(7) -0.0001(6) -0.0001(5)
C1 0.036(3) 0.031(2) 0.042(3) -0.004(2) 0.000(2) -0.001(2)
C2 0.027(2) 0.030(2) 0.042(3) -0.003(2) 0.007(2) 0.0075(18)
C3 0.028(2) 0.035(2) 0.040(3) -0.002(2) 0.005(2) 0.0033(18)
C4 0.032(2) 0.030(2) 0.037(3) 0.002(2) 0.003(2) -0.0003(18)
C5 0.035(2) 0.037(3) 0.035(3) 0.003(2) 0.004(2) 0.0028(19)
C6 0.036(3) 0.045(3) 0.044(3) 0.005(3) 0.003(2) 0.008(2)
C7 0.037(3) 0.054(3) 0.054(4) 0.000(3) 0.000(2) 0.007(2)
C8 0.033(3) 0.054(3) 0.056(4) -0.003(3) 0.003(2) -0.004(2)
C9 0.035(2) 0.044(3) 0.046(3) 0.000(2) 0.004(2) -0.002(2)
C10 0.040(3) 0.035(3) 0.046(3) 0.009(2) 0.003(2) -0.003(2)
C11 0.044(3) 0.031(3) 0.044(4) 0.005(2) -0.001(2) -0.002(2)
C12 0.051(3) 0.047(3) 0.052(4) 0.018(3) 0.007(3) 0.003(2)
C13 0.060(4) 0.040(3) 0.099(6) 0.016(3) 0.000(4) 0.011(3)
C14 0.075(4) 0.042(3) 0.088(6) -0.004(4) 0.003(4) 0.011(3)
C15 0.085(4) 0.053(4) 0.069(5) -0.009(3) 0.011(4) 0.005(3)
C16 0.076(4) 0.045(3) 0.044(4) 0.008(3) 0.005(3) 0.007(3)
C17 0.027(2) 0.033(2) 0.044(3) 0.004(2) 0.001(2) 0.0035(18)
C18 0.053(3) 0.047(3) 0.037(3) 0.004(2) -0.007(2) 0.002(2)
C19 0.054(3) 0.052(3) 0.050(4) 0.011(3) -0.014(3) 0.013(3)
C20 0.054(3) 0.037(3) 0.069(5) 0.010(3) -0.005(3) 0.011(2)
C21 0.054(3) 0.027(3) 0.076(5) 0.000(3) -0.007(3) 0.000(2)
C22 0.039(2) 0.039(3) 0.057(4) 0.002(3) -0.008(3) 0.003(2)
C23 0.051(3) 0.104(5) 0.044(4) -0.027(4) 0.011(3) -0.011(3)
C24 0.078(4) 0.106(5) 0.092(7) -0.061(5) 0.005(4) -0.003(4)
C25 0.143(8) 0.146(9) 0.055(5) 0.015(6) 0.006(5) -0.043(6)
C26 0.065(4) 0.074(4) 0.063(5) -0.017(4) -0.002(3) -0.022(3)
C27 0.057(4) 0.064(4) 0.111(7) -0.029(5) 0.004(4) -0.012(3)

loop_
_atom_type_symbol
_atom_type_description
_atom_type_scat_dispersion_real
_atom_type_scat_dispersion_imag
_atom_type_scat_source
C C 0.0033 0.0016 'International Tables Vol C Tables 4.2.6.8 and 6.1.1.4'
H H 0.0000 0.0000 'International Tables Vol C Tables 4.2.6.8 and 6.1.1.4'
N N 0.0061 0.0033 'International Tables Vol C Tables 4.2.6.8 and 6.1.1.4'
O O 0.0106 0.0060 'International Tables Vol C Tables 4.2.6.8 and 6.1.1.4'
F F 0.0171 0.0103 'International Tables Vol C Tables 4.2.6.8 and 6.1.1.4'
S S 0.1246 0.1234 'International Tables Vol C Tables 4.2.6.8 and 6.1.1.4'

loop_
_geom_angle_atom_site_label_1
_geom_angle_atom_site_label_2
_geom_angle_atom_site_label_3
_geom_angle
_geom_angle_site_symmetry_1
_geom_angle_site_symmetry_3
_geom_angle_publ_flag
C5 N1 C2 107.1(3) . . ?
C5 N1 C10 127.7(4) . . ?
C2 N1 C10 124.0(3) . . ?
C1 N2 C2 121.1(4) . . ?
C1 N2 S1 119.0(3) . . ?
C2 N2 S1 119.1(3) . . ?
C1 O2 C23 116.3(4) . . ?
C26 O4 S1 122.4(3) . . ?
O5 S1 O6 122.6(3) . . ?
O5 S1 O4 108.8(2) . . ?
O6 S1 O4 105.3(2) . . ?
O5 S1 N2 109.0(2) . . ?
O6 S1 N2 105.0(2) . . ?
O4 S1 N2 104.8(2) . . ?
O3 C1 O2 127.2(5) . . ?
O3 C1 N2 123.1(5) . . ?
O2 C1 N2 109.6(4) . . ?
C3 C2 N1 111.0(3) . . ?
C3 C2 N2 127.6(4) . . ?
N1 C2 N2 121.3(4) . . ?
C2 C3 C4 106.3(4) . . ?
C2 C3 C17 127.4(4) . . ?
C4 C3 C17 126.3(4) . . ?
C5 C4 C9 119.6(4) . . ?
C5 C4 C3 108.6(4) . . ?
C9 C4 C3 131.8(4) . . ?
C6 C5 C4 121.6(4) . . ?
C6 C5 N1 131.4(4) . . ?
C4 C5 N1 106.9(3) . . ?
C7 C6 C5 117.5(4) . . ?
C7 C6 H6 121.3 . . ?
C5 C6 H6 121.3 . . ?
C6 C7 C8 122.0(4) . . ?
C6 C7 H7 119.0 . . ?
C8 C7 H7 119.0 . . ?
C9 C8 C7 121.3(4) . . ?
C9 C8 H8 119.3 . . ?
C7 C8 H8 119.3 . . ?
C8 C9 C4 117.9(4) . . ?
C8 C9 H9 121.0 . . ?
C4 C9 H9 121.0 . . ?
O1 C10 N1 120.9(4) . . ?
O1 C10 C11 122.7(4) . . ?
N1 C10 C11 116.1(4) . . ?
C16 C11 C12 120.2(5) . . ?
C16 C11 C10 121.5(5) . . ?
C12 C11 C10 118.0(5) . . ?
C13 C12 C11 119.0(6) . . ?
C13 C12 H12 120.5 . . ?
C11 C12 H12 120.5 . . ?
C14 C13 C12 121.3(6) . . ?
C14 C13 H13 119.4 . . ?
C12 C13 H13 119.4 . . ?
C13 C14 C15 119.8(6) . . ?
C13 C14 H14 120.1 . . ?
C15 C14 H14 120.1 . . ?
C14 C15 C16 120.6(7) . . ?
C14 C15 H15 119.7 . . ?
C16 C15 H15 119.7 . . ?
C15 C16 C11 119.1(6) . . ?
C15 C16 H16 120.5 . . ?
C11 C16 H16 120.5 . . ?
C22 C17 C18 119.4(4) . . ?
C22 C17 C3 119.7(5) . . ?
C18 C17 C3 120.9(5) . . ?
C17 C18 C19 120.6(5) . . ?
C17 C18 H18 119.7 . . ?
C19 C18 H18 119.7 . . ?
C20 C19 C18 119.9(5) . . ?
C20 C19 H19 120.1 . . ?
C18 C19 H19 120.1 . . ?
C19 C20 C21 120.0(5) . . ?
C19 C20 H20 120.0 . . ?
C21 C20 H20 120.0 . . ?
C20 C21 C22 120.5(5) . . ?
C20 C21 H21 119.8 . . ?
C22 C21 H21 119.8 . . ?
C17 C22 C21 119.6(5) . . ?
C17 C22 H22 120.2 . . ?
C21 C22 H22 120.2 . . ?
C25 C23 O2 108.0(6) . . ?
C25 C23 C24 113.2(7) . . ?
O2 C23 C24 106.0(5) . . ?
C25 C23 H23 109.9 . . ?
O2 C23 H23 109.9 . . ?
C24 C23 H23 109.9 . . ?
C23 C24 H24A 109.5 . . ?
C23 C24 H24B 109.5 . . ?
H24A C24 H24B 109.5 . . ?
C23 C24 H24C 109.5 . . ?
H24A C24 H24C 109.5 . . ?
H24B C24 H24C 109.5 . . ?
C23 C25 H25A 109.5 . . ?
C23 C25 H25B 109.5 . . ?
H25A C25 H25B 109.5 . . ?
C23 C25 H25C 109.5 . . ?
H25A C25 H25C 109.5 . . ?
H25B C25 H25C 109.5 . . ?
O4 C26 C27 110.2(5) . . ?
O4 C26 H26A 109.6 . . ?
C27 C26 H26A 109.6 . . ?
O4 C26 H26B 109.6 . . ?
C27 C26 H26B 109.6 . . ?
H26A C26 H26B 108.1 . . ?
F3 C27 F1 111.6(6) . . ?
F3 C27 F2 103.9(7) . . ?
F1 C27 F2 104.3(6) . . ?
F3 C27 C26 116.1(6) . . ?
F1 C27 C26 111.2(6) . . ?
F2 C27 C26 108.7(6) . . ?

loop_
_geom_bond_atom_site_label_1
_geom_bond_atom_site_label_2
_geom_bond_distance
_geom_bond_site_symmetry_2
_geom_bond_publ_flag
F1 C27 1.298(7) . ?
F2 C27 1.346(10) . ?
F3 C27 1.264(7) . ?
N1 C5 1.390(5) . ?
N1 C2 1.394(5) . ?
N1 C10 1.398(6) . ?
N2 C1 1.401(6) . ?
N2 C2 1.414(5) . ?
N2 S1 1.637(4) . ?
O1 C10 1.193(5) . ?
O2 C1 1.310(6) . ?
O2 C23 1.462(7) . ?
O3 C1 1.162(5) . ?
O4 C26 1.401(6) . ?
O4 S1 1.553(4) . ?
O5 S1 1.390(4) . ?
O6 S1 1.404(4) . ?
C2 C3 1.330(6) . ?
C3 C4 1.423(6) . ?
C3 C17 1.467(6) . ?
C4 C5 1.388(6) . ?
C4 C9 1.394(6) . ?
C5 C6 1.376(6) . ?
C6 C7 1.359(6) . ?
C6 H6 0.9300 . ?
C7 C8 1.369(7) . ?
C7 H7 0.9300 . ?
C8 C9 1.365(7) . ?
C8 H8 0.9300 . ?
C9 H9 0.9300 . ?
C10 C11 1.466(6) . ?
C11 C16 1.373(8) . ?
C11 C12 1.383(7) . ?
C12 C13 1.360(7) . ?
C12 H12 0.9300 . ?
C13 C14 1.349(10) . ?
C13 H13 0.9300 . ?
C14 C15 1.364(9) . ?
C14 H14 0.9300 . ?
C15 C16 1.371(7) . ?
C15 H15 0.9300 . ?
C16 H16 0.9300 . ?
C17 C22 1.360(7) . ?
C17 C18 1.364(7) . ?
C18 C19 1.374(7) . ?
C18 H18 0.9300 . ?
C19 C20 1.352(8) . ?
C19 H19 0.9300 . ?
C20 C21 1.354(8) . ?
C20 H20 0.9300 . ?
C21 C22 1.382(6) . ?
C21 H21 0.9300 . ?
C22 H22 0.9300 . ?
C23 C25 1.460(11) . ?
C23 C24 1.476(9) . ?
C23 H23 0.9800 . ?
C24 H24A 0.9600 . ?
C24 H24B 0.9600 . ?
C24 H24C 0.9600 . ?
C25 H25A 0.9600 . ?
C25 H25B 0.9600 . ?
C25 H25C 0.9600 . ?
C26 C27 1.447(8) . ?
C26 H26A 0.9700 . ?
C26 H26B 0.9700 . ?

loop_
_geom_torsion_atom_site_label_1
_geom_torsion_atom_site_label_2
_geom_torsion_atom_site_label_3
_geom_torsion_atom_site_label_4
_geom_torsion
_geom_torsion_site_symmetry_1
_geom_torsion_site_symmetry_2
_geom_torsion_site_symmetry_3
_geom_torsion_site_symmetry_4
_geom_torsion_publ_flag
C26 O4 S1 O5 -24.5(5) . . . . ?
C26 O4 S1 O6 -157.6(5) . . . . ?
C26 O4 S1 N2 92.0(5) . . . . ?
C1 N2 S1 O5 50.9(4) . . . . ?
C2 N2 S1 O5 -139.2(4) . . . . ?
C1 N2 S1 O6 -176.1(3) . . . . ?
C2 N2 S1 O6 -6.2(4) . . . . ?
C1 N2 S1 O4 -65.4(4) . . . . ?
C2 N2 S1 O4 104.5(3) . . . . ?
C23 O2 C1 O3 4.9(8) . . . . ?
C23 O2 C1 N2 -177.2(4) . . . . ?
C2 N2 C1 O3 -166.1(5) . . . . ?
S1 N2 C1 O3 3.6(6) . . . . ?
C2 N2 C1 O2 15.8(6) . . . . ?
S1 N2 C1 O2 -174.5(3) . . . . ?
C5 N1 C2 C3 2.4(6) . . . . ?
C10 N1 C2 C3 170.8(5) . . . . ?
C5 N1 C2 N2 -178.3(4) . . . . ?
C10 N1 C2 N2 -9.9(7) . . . . ?
C1 N2 C2 C3 -93.0(6) . . . . ?
S1 N2 C2 C3 97.3(6) . . . . ?
C1 N2 C2 N1 87.8(5) . . . . ?
S1 N2 C2 N1 -81.9(5) . . . . ?
N1 C2 C3 C4 -2.8(6) . . . . ?
N2 C2 C3 C4 177.9(5) . . . . ?
N1 C2 C3 C17 176.6(5) . . . . ?
N2 C2 C3 C17 -2.6(9) . . . . ?
C2 C3 C4 C5 2.3(6) . . . . ?
C17 C3 C4 C5 -177.2(5) . . . . ?
C2 C3 C4 C9 -175.6(5) . . . . ?
C17 C3 C4 C9 5.0(9) . . . . ?
C9 C4 C5 C6 -0.5(8) . . . . ?
C3 C4 C5 C6 -178.6(5) . . . . ?
C9 C4 C5 N1 177.3(5) . . . . ?
C3 C4 C5 N1 -0.8(5) . . . . ?
C2 N1 C5 C6 176.6(5) . . . . ?
C10 N1 C5 C6 8.7(9) . . . . ?
C2 N1 C5 C4 -0.9(5) . . . . ?
C10 N1 C5 C4 -168.7(5) . . . . ?
C4 C5 C6 C7 -0.4(8) . . . . ?
N1 C5 C6 C7 -177.6(5) . . . . ?
C5 C6 C7 C8 0.8(8) . . . . ?
C6 C7 C8 C9 -0.3(9) . . . . ?
C7 C8 C9 C4 -0.6(8) . . . . ?
C5 C4 C9 C8 1.0(7) . . . . ?
C3 C4 C9 C8 178.6(5) . . . . ?
C5 N1 C10 O1 140.7(5) . . . . ?
C2 N1 C10 O1 -25.3(8) . . . . ?
C5 N1 C10 C11 -44.9(7) . . . . ?
C2 N1 C10 C11 149.1(5) . . . . ?
O1 C10 C11 C16 135.4(6) . . . . ?
N1 C10 C11 C16 -39.0(7) . . . . ?
O1 C10 C11 C12 -37.9(8) . . . . ?
N1 C10 C11 C12 147.8(5) . . . . ?
C16 C11 C12 C13 2.7(8) . . . . ?
C10 C11 C12 C13 176.1(5) . . . . ?
C11 C12 C13 C14 -1.7(9) . . . . ?
C12 C13 C14 C15 -0.4(10) . . . . ?
C13 C14 C15 C16 1.6(10) . . . . ?
C14 C15 C16 C11 -0.6(9) . . . . ?
C12 C11 C16 C15 -1.6(8) . . . . ?
C10 C11 C16 C15 -174.7(5) . . . . ?
C2 C3 C17 C22 120.8(6) . . . . ?
C4 C3 C17 C22 -59.8(7) . . . . ?
C2 C3 C17 C18 -60.1(7) . . . . ?
C4 C3 C17 C18 119.2(5) . . . . ?
C22 C17 C18 C19 -0.5(7) . . . . ?
C3 C17 C18 C19 -179.6(5) . . . . ?
C17 C18 C19 C20 -0.2(8) . . . . ?
C18 C19 C20 C21 -0.2(9) . . . . ?
C19 C20 C21 C22 1.2(8) . . . . ?
C18 C17 C22 C21 1.4(7) . . . . ?
C3 C17 C22 C21 -179.5(4) . . . . ?
C20 C21 C22 C17 -1.8(8) . . . . ?
C1 O2 C23 C25 96.0(6) . . . . ?
C1 O2 C23 C24 -142.4(5) . . . . ?
S1 O4 C26 C27 123.6(6) . . . . ?
O4 C26 C27 F3 47.7(10) . . . . ?
O4 C26 C27 F1 176.8(6) . . . . ?
O4 C26 C27 F2 -68.9(7) . . . . ?
